data_4309541
loop_
_publ_author_name
'Anastasios J. Tasiopoulos'
'Wolfgang Wernsdorfer'
'Khalil A. Abboud'
'George Christou'

_publ_section_title
;
[Mn12O12(OMe)2(O2CPh)16(H2O)2]2- Single-Molecule Magnets and Other Manganese
Compounds from a Reductive Aggregation Procedure
;
_journal_name_full 'Inorganic Chemistry'
_journal_page_first 6324
_journal_page_last 6338
_journal_paper_doi 10.1021/ic050868w
_journal_volume 44
_journal_year 2005
_chemical_formula_sum 'C150 H174 Cl8 Mn12 N2 O50'
_chemical_formula_weight 3747.90
_chemical_name_systematic
; 
 ? 
;
_space_group_IT_number 61
_symmetry_cell_setting orthorhombic
_symmetry_space_group_name_Hall '-P 2ac 2ab'
_symmetry_space_group_name_H-M 'P b c a'
_atom_sites_solution_hydrogens geom
_atom_sites_solution_primary direct
_atom_sites_solution_secondary difmap
_audit_creation_method SHELXL-97
_cell_angle_alpha 90.00
_cell_angle_beta 90.00
_cell_angle_gamma 90.00
_cell_formula_units_Z 4
_cell_length_a 25.4765(14)
_cell_length_b 20.9330(11)
_cell_length_c 31.2061(17)
_cell_measurement_reflns_used 93
_cell_measurement_temperature 173(2)
_cell_measurement_theta_max 28.0
_cell_measurement_theta_min 2.0
_cell_volume 16642.2(16)
_computing_cell_refinement 'Bruker SMART & SAINT (Bruker 1998)'
_computing_data_collection 'Bruker SMART (Bruker 1998)'
_computing_data_reduction 'Bruker SHELXTL (Bruker 2000)'
_computing_molecular_graphics 'Bruker SHELXTL'
_computing_publication_material 'Bruker SHELXTL'
_computing_structure_refinement 'Bruker SHELXTL'
_computing_structure_solution 'Bruker SHELXTL'
_diffrn_ambient_temperature 173(2)
_diffrn_measured_fraction_theta_full 1.000
_diffrn_measured_fraction_theta_max 1.000
_diffrn_measurement_device_type 'SMART CCD area detector'
_diffrn_measurement_method '\w scans'
_diffrn_radiation_monochromator graphite
_diffrn_radiation_source 'normal-focus sealed tube'
_diffrn_radiation_type MoK\a
_diffrn_radiation_wavelength 0.71073
_diffrn_reflns_av_R_equivalents 0.1115
_diffrn_reflns_av_sigmaI/netI 0.1024
_diffrn_reflns_limit_h_max 30
_diffrn_reflns_limit_h_min -29
_diffrn_reflns_limit_k_max 24
_diffrn_reflns_limit_k_min -23
_diffrn_reflns_limit_l_max 37
_diffrn_reflns_limit_l_min -32
_diffrn_reflns_number 86166
_diffrn_reflns_theta_full 25.00
_diffrn_reflns_theta_max 25.00
_diffrn_reflns_theta_min 1.31
_diffrn_standards_decay_% 0
_diffrn_standards_number 0
_exptl_absorpt_coefficient_mu 1.086
_exptl_absorpt_correction_T_max 0.8554
_exptl_absorpt_correction_T_min 0.8220
_exptl_absorpt_correction_type 'integration to analytical'
_exptl_absorpt_process_details 'based on measured indexed crystal faces, SHELXTL (Bruker 1998)'
_exptl_crystal_colour brown
_exptl_crystal_density_diffrn 1.502
_exptl_crystal_density_meas 0
_exptl_crystal_density_method 'not measured'
_exptl_crystal_description prisms
_exptl_crystal_F_000 7760
_exptl_crystal_size_max 0.19
_exptl_crystal_size_mid 0.17
_exptl_crystal_size_min 0.16
_refine_diff_density_max 0.771
_refine_diff_density_min -0.720
_refine_diff_density_rms 0.185
_refine_ls_extinction_method none
_refine_ls_goodness_of_fit_ref 0.921
_refine_ls_hydrogen_treatment mixed
_refine_ls_matrix_type full
_refine_ls_number_parameters 946
_refine_ls_number_reflns 14638
_refine_ls_number_restraints 0
_refine_ls_restrained_S_all 0.921
_refine_ls_R_factor_all 0.1254
_refine_ls_R_factor_gt 0.0642
_refine_ls_shift/su_max 0.001
_refine_ls_shift/su_mean 0.000
_refine_ls_structure_factor_coef Fsqd
_refine_ls_weighting_details 'calc w=1/[\s^2^(Fo^2^)+(0.0980P)^2^+0.0000P] where P=(Fo^2^+2Fc^2^)/3'
_refine_ls_weighting_scheme calc
_refine_ls_wR_factor_gt 0.1585
_refine_ls_wR_factor_ref 0.1819
_reflns_number_gt 7705
_reflns_number_total 14638
_reflns_threshold_expression I>2\s(I)
_cod_data_source_file ic050868wsi20050531_023714_1.cif
_cod_data_source_block ts63
_cod_depositor_comments
;
The following automatic conversions were performed:
'_symmetry_cell_setting' value 'Orthorhombic' changed to 'orthorhombic'
according to '/home/saulius/struct/CIF-dictionaries/cif_core.dic'
dictionary named 'cif_core.dic' version 2.4.1 from 2010-06-29.

Automatic conversion script
Id: cif_fix_enum 1527 2010-12-29 10:47:43Z saulius 
;
_cod_database_code 4309541

loop_
_symmetry_equiv_pos_as_xyz
'x, y, z'
'-x+1/2, -y, z+1/2'
'-x, y+1/2, -z+1/2'
'x+1/2, -y+1/2, -z'
'-x, -y, -z'
'x-1/2, y, -z-1/2'
'x, -y-1/2, z-1/2'
'-x-1/2, y-1/2, z'

loop_
_atom_site_label
_atom_site_type_symbol
_atom_site_fract_x
_atom_site_fract_y
_atom_site_fract_z
_atom_site_U_iso_or_equiv
_atom_site_adp_type
_atom_site_occupancy
_atom_site_symmetry_multiplicity
_atom_site_calc_flag
_atom_site_refinement_flags
_atom_site_disorder_assembly
_atom_site_disorder_group
Mn1 Mn 0.63189(3) 0.59421(5) 0.05610(3) 0.0369(2) Uani 1 1 d . . .
Mn2 Mn 0.54247(4) 0.55035(4) 0.12781(3) 0.0352(2) Uani 1 1 d . . .
Mn3 Mn 0.51494(3) 0.51351(4) 0.04439(3) 0.0288(2) Uani 1 1 d . . .
Mn4 Mn 0.43070(4) 0.46350(4) 0.12346(3) 0.0362(2) Uani 1 1 d . . .
Mn5 Mn 0.46177(3) 0.40141(4) 0.02500(3) 0.0305(2) Uani 1 1 d . . .
Mn6 Mn 0.35819(4) 0.38266(5) 0.05109(3) 0.0419(3) Uani 1 1 d . . .
O1 O 0.67703(16) 0.5097(2) 0.03347(14) 0.0484(12) Uani 1 1 d . . .
O2 O 0.67018(16) 0.5754(2) 0.11023(14) 0.0465(11) Uani 1 1 d . . .
O3 O 0.60563(17) 0.5747(2) 0.15911(13) 0.0438(11) Uani 1 1 d . . .
O4 O 0.59801(18) 0.6770(2) 0.08311(14) 0.0494(12) Uani 1 1 d . . .
O5 O 0.52385(17) 0.6508(2) 0.11796(13) 0.0435(11) Uani 1 1 d . . .
O6 O 0.57602(14) 0.53994(17) 0.07401(11) 0.0307(9) Uani 1 1 d . . .
O7 O 0.48250(14) 0.52153(17) 0.09829(11) 0.0309(9) Uani 1 1 d . . .
O8 O 0.56471(18) 0.4508(2) 0.14590(13) 0.0487(12) Uani 1 1 d . . .
O9 O 0.48678(18) 0.4020(2) 0.14832(14) 0.0491(12) Uani 1 1 d . . .
O10 O 0.50991(18) 0.5584(2) 0.18502(13) 0.0473(11) Uani 1 1 d . . .
O11 O 0.43229(17) 0.5080(2) 0.17973(13) 0.0494(12) Uani 1 1 d . . .
O12 O 0.37407(18) 0.4124(2) 0.15582(15) 0.0571(13) Uani 1 1 d . . .
O13 O 0.32236(18) 0.3697(2) 0.10552(15) 0.0603(14) Uani 1 1 d . . .
O14 O 0.37105(17) 0.5268(2) 0.10705(14) 0.0518(12) Uani 1 1 d . . .
O15 O 0.32624(17) 0.4810(2) 0.04995(16) 0.0545(13) Uani 1 1 d . . .
O16 O 0.45481(13) 0.48860(17) 0.01242(11) 0.0274(9) Uani 1 1 d . . .
O17 O 0.42185(14) 0.41003(18) 0.07517(12) 0.0367(10) Uani 1 1 d . . .
O18 O 0.52313(14) 0.42602(17) 0.05148(11) 0.0298(9) Uani 1 1 d . . .
O19 O 0.39442(15) 0.38856(18) -0.00110(12) 0.0340(10) Uani 1 1 d . . .
O20 O 0.47261(16) 0.31103(18) 0.03396(12) 0.0378(10) Uani 1 1 d . . .
O21 O 0.39066(19) 0.2828(2) 0.05435(14) 0.0498(12) Uani 1 1 d . . .
O22 O 0.30538(18) 0.3524(2) -0.04495(15) 0.0525(12) Uani 1 1 d . . .
O23 O 0.29303(17) 0.3538(2) 0.02617(15) 0.0529(13) Uani 1 1 d . . .
O24 O 0.49632(14) 0.39776(17) -0.02903(11) 0.0293(9) Uani 1 1 d . . .
C1 C 0.6534(3) 0.5742(3) 0.1483(2) 0.0437(16) Uani 1 1 d . . .
C2 C 0.6934(3) 0.5695(3) 0.1828(2) 0.0488(18) Uani 1 1 d . . .
C3 C 0.6769(3) 0.5550(4) 0.2238(2) 0.067(2) Uani 1 1 d . . .
H3A H 0.6406 0.5484 0.2294 0.081 Uiso 1 1 calc R . .
C4 C 0.7127(4) 0.5501(5) 0.2568(3) 0.098(3) Uani 1 1 d . . .
H4A H 0.7014 0.5389 0.2848 0.117 Uiso 1 1 calc R . .
C5 C 0.7657(4) 0.5618(5) 0.2487(3) 0.098(3) Uani 1 1 d . . .
H5A H 0.7906 0.5594 0.2713 0.117 Uiso 1 1 calc R . .
C6 C 0.7819(3) 0.5769(5) 0.2074(3) 0.095(3) Uani 1 1 d . . .
H6A H 0.8179 0.5849 0.2017 0.114 Uiso 1 1 calc R . .
C7 C 0.7451(3) 0.5804(4) 0.1745(3) 0.075(3) Uani 1 1 d . . .
H7A H 0.7561 0.5905 0.1462 0.090 Uiso 1 1 calc R . .
C11 C 0.5528(3) 0.6888(3) 0.0973(2) 0.0446(17) Uani 1 1 d . . .
C12 C 0.5313(3) 0.7560(3) 0.0896(2) 0.0541(19) Uani 1 1 d . . .
C13 C 0.4784(4) 0.7690(4) 0.0968(2) 0.068(2) Uani 1 1 d . . .
H13A H 0.4554 0.7357 0.1054 0.082 Uiso 1 1 calc R . .
C14 C 0.4588(5) 0.8314(5) 0.0911(3) 0.096(3) Uani 1 1 d . . .
H14A H 0.4227 0.8408 0.0955 0.115 Uiso 1 1 calc R . .
C15 C 0.4929(6) 0.8775(5) 0.0795(4) 0.113(4) Uani 1 1 d . . .
H15A H 0.4804 0.9200 0.0771 0.136 Uiso 1 1 calc R . .
C16 C 0.5452(5) 0.8658(5) 0.0708(3) 0.096(3) Uani 1 1 d . . .
H16A H 0.5680 0.8991 0.0616 0.116 Uiso 1 1 calc R . .
C17 C 0.5633(4) 0.8030(4) 0.0760(3) 0.081(3) Uani 1 1 d . . .
H17A H 0.5990 0.7935 0.0698 0.097 Uiso 1 1 calc R . .
C21 C 0.5360(3) 0.4022(3) 0.14736(19) 0.0417(16) Uani 1 1 d . . .
C22 C 0.5624(3) 0.3376(3) 0.15049(19) 0.0445(17) Uani 1 1 d . . .
C23 C 0.5353(3) 0.2830(3) 0.1360(2) 0.0552(19) Uani 1 1 d . . .
H23A H 0.5014 0.2872 0.1237 0.066 Uiso 1 1 calc R . .
C24 C 0.5578(4) 0.2244(4) 0.1395(3) 0.073(2) Uani 1 1 d . . .
H24A H 0.5397 0.1879 0.1291 0.087 Uiso 1 1 calc R . .
C25 C 0.6058(4) 0.2173(5) 0.1579(3) 0.085(3) Uani 1 1 d . . .
H25A H 0.6203 0.1759 0.1615 0.102 Uiso 1 1 calc R . .
C26 C 0.6335(3) 0.2706(5) 0.1712(3) 0.075(2) Uani 1 1 d . . .
H26A H 0.6675 0.2655 0.1833 0.090 Uiso 1 1 calc R . .
C27 C 0.6122(3) 0.3317(4) 0.1671(2) 0.059(2) Uani 1 1 d . . .
H27A H 0.6316 0.3683 0.1755 0.071 Uiso 1 1 calc R . .
C31 C 0.4687(3) 0.5344(3) 0.2003(2) 0.0453(17) Uani 1 1 d . . .
C32 C 0.4620(3) 0.5362(3) 0.2489(2) 0.0494(17) Uani 1 1 d . . .
C33 C 0.4201(3) 0.5070(4) 0.2678(2) 0.064(2) Uani 1 1 d . . .
H33A H 0.3947 0.4859 0.2506 0.077 Uiso 1 1 calc R . .
C34 C 0.4147(4) 0.5079(5) 0.3111(3) 0.081(3) Uani 1 1 d . . .
H34A H 0.3851 0.4884 0.3243 0.097 Uiso 1 1 calc R . .
C35 C 0.4523(4) 0.5372(5) 0.3357(3) 0.091(3) Uani 1 1 d . . .
H35A H 0.4485 0.5372 0.3660 0.110 Uiso 1 1 calc R . .
C36 C 0.4949(4) 0.5664(4) 0.3180(2) 0.082(3) Uani 1 1 d . . .
H36A H 0.5204 0.5867 0.3355 0.098 Uiso 1 1 calc R . .
C37 C 0.5001(3) 0.5655(4) 0.2735(2) 0.063(2) Uani 1 1 d . . .
H37A H 0.5296 0.5850 0.2603 0.076 Uiso 1 1 calc R . .
C41 C 0.3329(3) 0.3848(4) 0.1432(2) 0.0529(19) Uani 1 1 d . . .
C42 C 0.2922(3) 0.3699(4) 0.1768(2) 0.066(2) Uani 1 1 d . . .
C43 C 0.2523(5) 0.3302(5) 0.1662(4) 0.136(5) Uani 1 1 d . . .
H43A H 0.2511 0.3110 0.1386 0.164 Uiso 1 1 calc R . .
C44 C 0.2125(7) 0.3176(7) 0.1965(5) 0.196(8) Uani 1 1 d . . .
H44A H 0.1833 0.2915 0.1893 0.235 Uiso 1 1 calc R . .
C45 C 0.2165(6) 0.3433(7) 0.2357(5) 0.144(6) Uani 1 1 d . . .
H45A H 0.1912 0.3323 0.2568 0.173 Uiso 1 1 calc R . .
C46 C 0.2544(5) 0.3833(7) 0.2460(3) 0.120(4) Uani 1 1 d . . .
H46A H 0.2550 0.4029 0.2735 0.144 Uiso 1 1 calc R . .
C47 C 0.2941(4) 0.3967(5) 0.2157(3) 0.086(3) Uani 1 1 d . . .
H47A H 0.3221 0.4246 0.2229 0.104 Uiso 1 1 calc R . .
C51 C 0.3374(3) 0.5258(4) 0.0780(3) 0.062(2) Uani 1 1 d . . .
C52 C 0.3030(3) 0.5857(4) 0.0739(3) 0.069(2) Uani 1 1 d . . .
C53 C 0.2644(3) 0.5930(4) 0.0425(3) 0.081(3) Uani 1 1 d . . .
H53A H 0.2607 0.5613 0.0209 0.098 Uiso 1 1 calc R . .
C54 C 0.2313(4) 0.6458(5) 0.0423(3) 0.101(3) Uani 1 1 d . . .
H54A H 0.2047 0.6505 0.0213 0.121 Uiso 1 1 calc R . .
C55 C 0.2383(6) 0.6899(6) 0.0730(5) 0.155(5) Uani 1 1 d . . .
H55A H 0.2165 0.7267 0.0733 0.186 Uiso 1 1 calc R . .
C56 C 0.2768(8) 0.6829(7) 0.1044(6) 0.235(11) Uani 1 1 d . . .
H56A H 0.2799 0.7140 0.1264 0.282 Uiso 1 1 calc R . .
C57 C 0.3093(6) 0.6328(6) 0.1037(4) 0.162(6) Uani 1 1 d . . .
H57A H 0.3370 0.6300 0.1240 0.195 Uiso 1 1 calc R . .
C61 C 0.4367(3) 0.2703(3) 0.0446(2) 0.0446(17) Uani 1 1 d . . .
C62 C 0.4555(3) 0.2020(3) 0.0456(2) 0.0514(18) Uani 1 1 d . . .
C63 C 0.4217(4) 0.1551(4) 0.0587(3) 0.080(3) Uani 1 1 d . . .
H63A H 0.3868 0.1647 0.0672 0.096 Uiso 1 1 calc R . .
C64 C 0.4412(6) 0.0915(4) 0.0593(3) 0.103(4) Uani 1 1 d . . .
H64A H 0.4185 0.0583 0.0684 0.124 Uiso 1 1 calc R . .
C65 C 0.4906(6) 0.0762(5) 0.0474(3) 0.103(4) Uani 1 1 d . . .
H65A H 0.5021 0.0330 0.0480 0.123 Uiso 1 1 calc R . .
C66 C 0.5239(4) 0.1239(4) 0.0346(3) 0.089(3) Uani 1 1 d . . .
H66A H 0.5590 0.1143 0.0265 0.107 Uiso 1 1 calc R . .
C67 C 0.5058(4) 0.1865(3) 0.0336(2) 0.066(2) Uani 1 1 d . . .
H67A H 0.5289 0.2195 0.0244 0.079 Uiso 1 1 calc R . .
C71 C 0.2802(3) 0.3394(3) -0.0119(2) 0.0441(17) Uani 1 1 d . . .
C72 C 0.2300(3) 0.3032(3) -0.0173(2) 0.0509(18) Uani 1 1 d . . .
C73 C 0.2192(4) 0.2765(6) -0.0546(3) 0.127(5) Uani 1 1 d . . .
H73A H 0.2414 0.2849 -0.0784 0.153 Uiso 1 1 calc R . .
C74 C 0.1752(5) 0.2358(7) -0.0601(4) 0.162(7) Uani 1 1 d . . .
H74A H 0.1709 0.2119 -0.0857 0.194 Uiso 1 1 calc R . .
C75 C 0.1404(3) 0.2316(5) -0.0289(3) 0.086(3) Uani 1 1 d . . .
H75A H 0.1089 0.2082 -0.0334 0.104 Uiso 1 1 calc R . .
C76 C 0.1488(4) 0.2595(5) 0.0086(4) 0.109(4) Uani 1 1 d . . .
H76A H 0.1240 0.2552 0.0312 0.130 Uiso 1 1 calc R . .
C77 C 0.1960(3) 0.2964(5) 0.0146(3) 0.098(4) Uani 1 1 d . . .
H77A H 0.2027 0.3160 0.0415 0.118 Uiso 1 1 calc R . .
C78 C 0.5488(3) 0.3715(4) -0.0344(2) 0.062(2) Uani 1 1 d . . .
H78A H 0.5489 0.3266 -0.0254 0.093 Uiso 1 1 calc R . .
H78B H 0.5736 0.3957 -0.0168 0.093 Uiso 1 1 calc R . .
H78C H 0.5591 0.3744 -0.0646 0.093 Uiso 1 1 calc R . .
N1 N 0.4669(3) 0.2781(3) 0.26647(19) 0.0611(17) Uani 1 1 d . . .
C80 C 0.4961(4) 0.3373(4) 0.2514(3) 0.083(3) Uani 1 1 d . . .
H80A H 0.5217 0.3241 0.2291 0.099 Uiso 1 1 calc R . .
H80B H 0.4705 0.3663 0.2375 0.099 Uiso 1 1 calc R . .
C81 C 0.5249(4) 0.3740(4) 0.2850(3) 0.096(3) Uani 1 1 d . . .
H81A H 0.5398 0.3435 0.3059 0.116 Uiso 1 1 calc R . .
H81B H 0.4995 0.4014 0.3005 0.116 Uiso 1 1 calc R . .
C82 C 0.5684(4) 0.4153(5) 0.2680(3) 0.100(3) Uani 1 1 d . . .
H82A H 0.5534 0.4487 0.2492 0.120 Uiso 1 1 calc R . .
H82B H 0.5926 0.3888 0.2506 0.120 Uiso 1 1 calc R . .
C83 C 0.5990(4) 0.4468(5) 0.3041(4) 0.128(4) Uani 1 1 d . . .
H83A H 0.6276 0.4723 0.2920 0.193 Uiso 1 1 calc R . .
H83B H 0.6135 0.4138 0.3229 0.193 Uiso 1 1 calc R . .
H83C H 0.5755 0.4746 0.3205 0.193 Uiso 1 1 calc R . .
C84 C 0.5005(3) 0.2346(4) 0.2941(2) 0.066(2) Uani 1 1 d . . .
H84A H 0.5081 0.2568 0.3214 0.079 Uiso 1 1 calc R . .
H84B H 0.4800 0.1957 0.3010 0.079 Uiso 1 1 calc R . .
C85 C 0.5518(3) 0.2146(4) 0.2741(3) 0.077(3) Uani 1 1 d . . .
H85A H 0.5683 0.2521 0.2603 0.093 Uiso 1 1 calc R . .
H85B H 0.5448 0.1823 0.2517 0.093 Uiso 1 1 calc R . .
C86 C 0.5897(3) 0.1867(4) 0.3069(3) 0.077(3) Uani 1 1 d . . .
H86A H 0.6006 0.2209 0.3269 0.093 Uiso 1 1 calc R . .
H86B H 0.5714 0.1534 0.3237 0.093 Uiso 1 1 calc R . .
C87 C 0.6367(4) 0.1587(5) 0.2870(4) 0.116(4) Uani 1 1 d . . .
H87A H 0.6595 0.1410 0.3094 0.174 Uiso 1 1 calc R . .
H87B H 0.6558 0.1918 0.2712 0.174 Uiso 1 1 calc R . .
H87C H 0.6262 0.1246 0.2673 0.174 Uiso 1 1 calc R . .
C88 C 0.4472(3) 0.2397(4) 0.2285(2) 0.069(2) Uani 1 1 d . . .
H88A H 0.4781 0.2246 0.2121 0.083 Uiso 1 1 calc R . .
H88B H 0.4289 0.2014 0.2396 0.083 Uiso 1 1 calc R . .
C89 C 0.4113(4) 0.2729(4) 0.1983(3) 0.086(3) Uani 1 1 d . . .
H89A H 0.4295 0.3102 0.1857 0.103 Uiso 1 1 calc R . .
H89B H 0.3801 0.2885 0.2141 0.103 Uiso 1 1 calc R . .
C90 C 0.3938(4) 0.2278(4) 0.1624(3) 0.098(3) Uani 1 1 d . . .
H90A H 0.3743 0.2527 0.1407 0.118 Uiso 1 1 calc R . .
H90B H 0.4253 0.2097 0.1484 0.118 Uiso 1 1 calc R . .
C91 C 0.3593(5) 0.1732(6) 0.1778(4) 0.136(5) Uani 1 1 d . . .
H91A H 0.3505 0.1455 0.1535 0.205 Uiso 1 1 calc R . .
H91B H 0.3270 0.1905 0.1902 0.205 Uiso 1 1 calc R . .
H91C H 0.3781 0.1484 0.1995 0.205 Uiso 1 1 calc R . .
C92 C 0.4207(4) 0.3016(4) 0.2937(3) 0.081(3) Uani 1 1 d . . .
H92A H 0.4349 0.3219 0.3199 0.098 Uiso 1 1 calc R . .
H92B H 0.4018 0.3350 0.2773 0.098 Uiso 1 1 calc R . .
C93 C 0.3817(4) 0.2514(5) 0.3068(3) 0.093(3) Uani 1 1 d . . .
H93A H 0.3986 0.2194 0.3258 0.112 Uiso 1 1 calc R . .
H93B H 0.3676 0.2291 0.2813 0.112 Uiso 1 1 calc R . .
C94 C 0.3364(5) 0.2873(6) 0.3314(4) 0.131(4) Uani 1 1 d . . .
H94A H 0.3512 0.3073 0.3575 0.157 Uiso 1 1 calc R . .
H94B H 0.3227 0.3219 0.3129 0.157 Uiso 1 1 calc R . .
C95 C 0.2939(5) 0.2462(7) 0.3435(5) 0.161(6) Uani 1 1 d . . .
H95A H 0.2673 0.2710 0.3589 0.242 Uiso 1 1 calc R . .
H95B H 0.3071 0.2121 0.3621 0.242 Uiso 1 1 calc R . .
H95C H 0.2783 0.2274 0.3178 0.242 Uiso 1 1 calc R . .
O25 O 0.6293(2) 0.4116(3) 0.07267(19) 0.0851(17) Uani 1 1 d . . .

loop_
_atom_site_aniso_label
_atom_site_aniso_U_11
_atom_site_aniso_U_22
_atom_site_aniso_U_33
_atom_site_aniso_U_23
_atom_site_aniso_U_13
_atom_site_aniso_U_12
Mn1 0.0292(5) 0.0458(6) 0.0356(5) -0.0003(4) -0.0023(4) -0.0088(4)
Mn2 0.0338(5) 0.0429(5) 0.0288(5) -0.0015(4) -0.0015(4) -0.0051(4)
Mn3 0.0254(5) 0.0323(5) 0.0286(5) 0.0002(4) -0.0005(4) -0.0017(4)
Mn4 0.0323(5) 0.0468(6) 0.0294(5) -0.0003(4) 0.0013(4) -0.0038(4)
Mn5 0.0293(5) 0.0326(5) 0.0296(5) 0.0025(4) 0.0018(4) -0.0031(4)
Mn6 0.0316(5) 0.0550(6) 0.0391(6) -0.0045(5) 0.0057(4) -0.0137(5)
O1 0.033(2) 0.056(3) 0.056(3) 0.000(2) -0.002(2) 0.004(2)
O2 0.031(2) 0.063(3) 0.045(3) 0.001(2) -0.012(2) -0.008(2)
O3 0.036(3) 0.056(3) 0.039(3) -0.004(2) -0.005(2) -0.007(2)
O4 0.050(3) 0.045(3) 0.053(3) -0.009(2) 0.001(2) -0.017(2)
O5 0.047(3) 0.047(3) 0.036(3) -0.005(2) 0.000(2) 0.000(2)
O6 0.028(2) 0.033(2) 0.031(2) 0.0002(18) -0.0047(18) -0.0005(18)
O7 0.031(2) 0.036(2) 0.025(2) -0.0011(17) 0.0007(17) 0.0003(18)
O8 0.055(3) 0.050(3) 0.041(3) 0.008(2) -0.006(2) -0.007(2)
O9 0.044(3) 0.053(3) 0.051(3) 0.023(2) 0.006(2) -0.001(2)
O10 0.052(3) 0.060(3) 0.030(2) -0.005(2) 0.003(2) -0.014(2)
O11 0.040(3) 0.069(3) 0.039(3) -0.011(2) 0.000(2) -0.009(2)
O12 0.046(3) 0.077(4) 0.048(3) -0.001(3) -0.002(2) -0.001(3)
O13 0.045(3) 0.095(4) 0.041(3) -0.004(3) 0.011(2) -0.028(3)
O14 0.035(3) 0.075(3) 0.045(3) -0.012(2) -0.007(2) 0.004(2)
O15 0.034(3) 0.056(3) 0.074(3) -0.025(3) 0.005(2) 0.000(2)
O16 0.022(2) 0.033(2) 0.027(2) 0.0015(17) 0.0017(17) 0.0035(17)
O17 0.029(2) 0.046(3) 0.035(2) -0.001(2) -0.0020(19) -0.0076(19)
O18 0.025(2) 0.031(2) 0.033(2) 0.0021(17) 0.0007(17) -0.0002(17)
O19 0.029(2) 0.038(2) 0.036(2) -0.0004(18) -0.0022(18) -0.0051(19)
O20 0.046(3) 0.030(2) 0.037(2) -0.0004(18) 0.000(2) -0.006(2)
O21 0.048(3) 0.046(3) 0.055(3) 0.006(2) 0.003(2) -0.014(2)
O22 0.047(3) 0.063(3) 0.048(3) -0.001(2) -0.003(2) -0.022(2)
O23 0.038(3) 0.071(3) 0.050(3) -0.016(3) 0.008(2) -0.023(2)
O24 0.026(2) 0.029(2) 0.033(2) -0.0013(17) -0.0027(17) -0.0001(17)
C1 0.050(5) 0.044(4) 0.036(4) -0.004(3) -0.005(3) -0.012(3)
C2 0.053(5) 0.053(4) 0.040(4) 0.004(3) -0.013(3) -0.010(4)
C3 0.055(5) 0.094(6) 0.053(5) 0.010(4) -0.014(4) -0.007(5)
C4 0.076(7) 0.157(10) 0.060(6) 0.030(6) -0.019(5) -0.006(7)
C5 0.078(7) 0.130(9) 0.085(7) 0.029(6) -0.053(6) -0.007(6)
C6 0.054(6) 0.149(9) 0.080(7) 0.024(6) -0.025(5) -0.015(6)
C7 0.047(5) 0.118(7) 0.061(5) 0.012(5) -0.020(4) -0.018(5)
C11 0.053(5) 0.043(4) 0.038(4) -0.008(3) -0.011(3) -0.009(4)
C12 0.074(6) 0.042(4) 0.046(4) -0.003(3) -0.011(4) -0.006(4)
C13 0.095(7) 0.060(5) 0.050(5) -0.009(4) -0.007(5) 0.013(5)
C14 0.134(10) 0.080(7) 0.075(7) -0.014(6) -0.016(6) 0.029(7)
C15 0.179(13) 0.056(6) 0.105(9) 0.003(6) -0.026(9) 0.001(8)
C16 0.113(9) 0.067(7) 0.109(8) 0.021(6) -0.008(7) -0.016(7)
C17 0.111(8) 0.048(5) 0.083(6) 0.010(5) -0.023(6) -0.014(5)
C21 0.049(4) 0.050(4) 0.026(3) 0.010(3) 0.001(3) -0.004(4)
C22 0.045(4) 0.058(5) 0.030(4) 0.011(3) 0.001(3) 0.007(4)
C23 0.075(5) 0.050(4) 0.040(4) 0.009(3) -0.005(4) -0.007(4)
C24 0.118(8) 0.041(5) 0.059(5) 0.001(4) 0.001(5) 0.005(5)
C25 0.108(8) 0.077(7) 0.070(6) 0.014(5) 0.011(6) 0.036(6)
C26 0.066(6) 0.091(7) 0.068(6) -0.001(5) -0.007(5) 0.025(5)
C27 0.052(5) 0.072(5) 0.055(5) 0.003(4) -0.001(4) 0.012(4)
C31 0.052(4) 0.051(4) 0.033(4) -0.003(3) 0.000(3) 0.010(4)
C32 0.058(5) 0.047(4) 0.043(4) -0.002(3) -0.003(4) 0.003(4)
C33 0.062(5) 0.095(6) 0.036(4) 0.004(4) 0.010(4) -0.006(5)
C34 0.075(6) 0.127(8) 0.041(5) 0.008(5) 0.015(4) -0.009(6)
C35 0.130(9) 0.112(8) 0.032(5) 0.007(5) 0.023(6) 0.008(7)
C36 0.118(8) 0.090(7) 0.037(5) -0.017(5) -0.002(5) -0.002(6)
C37 0.081(6) 0.063(5) 0.047(5) -0.002(4) 0.005(4) -0.004(4)
C41 0.044(4) 0.069(5) 0.045(4) 0.003(4) 0.007(4) -0.013(4)
C42 0.069(6) 0.080(6) 0.049(5) 0.006(4) 0.019(4) -0.011(5)
C43 0.162(12) 0.138(10) 0.109(9) -0.019(8) 0.070(9) -0.087(9)
C44 0.222(18) 0.194(15) 0.173(15) -0.048(13) 0.118(14) -0.116(13)
C45 0.153(14) 0.157(14) 0.122(12) 0.016(10) 0.080(11) -0.028(10)
C46 0.129(11) 0.168(13) 0.062(7) 0.018(8) 0.035(7) 0.039(9)
C47 0.072(6) 0.136(9) 0.050(5) -0.007(5) 0.004(5) 0.011(6)
C51 0.047(5) 0.065(5) 0.072(6) 0.005(5) 0.021(4) 0.003(4)
C52 0.072(6) 0.061(5) 0.074(6) -0.013(5) 0.002(5) 0.008(4)
C53 0.053(5) 0.096(7) 0.095(7) -0.009(5) -0.029(5) 0.029(5)
C54 0.088(7) 0.113(8) 0.102(8) -0.026(7) -0.006(6) 0.042(7)
C55 0.185(15) 0.120(11) 0.160(13) -0.011(10) -0.021(12) 0.075(10)
C56 0.31(2) 0.138(13) 0.26(2) -0.106(13) -0.149(18) 0.147(15)
C57 0.220(15) 0.110(9) 0.156(12) -0.073(9) -0.096(11) 0.082(10)
C61 0.061(5) 0.040(4) 0.034(4) 0.002(3) -0.010(3) -0.012(4)
C62 0.080(6) 0.043(4) 0.032(4) 0.005(3) -0.013(4) -0.006(4)
C63 0.101(7) 0.047(5) 0.092(7) 0.021(5) -0.006(5) -0.027(5)
C64 0.165(12) 0.040(6) 0.105(8) 0.020(5) -0.017(8) -0.028(7)
C65 0.168(12) 0.047(6) 0.092(8) 0.006(5) -0.030(8) 0.009(7)
C66 0.135(9) 0.051(5) 0.082(7) 0.005(5) -0.017(6) 0.021(6)
C67 0.088(7) 0.041(5) 0.068(6) 0.009(4) -0.004(5) 0.007(4)
C71 0.037(4) 0.040(4) 0.055(5) -0.008(3) 0.001(4) -0.004(3)
C72 0.039(4) 0.052(4) 0.062(5) 0.002(4) -0.007(4) -0.022(3)
C73 0.130(9) 0.184(11) 0.068(7) 0.028(7) -0.033(6) -0.114(9)
C74 0.160(12) 0.248(16) 0.078(8) 0.014(9) -0.025(8) -0.161(12)
C75 0.053(6) 0.111(8) 0.096(8) -0.011(6) -0.010(5) -0.041(5)
C76 0.068(7) 0.118(9) 0.140(10) -0.046(7) 0.051(7) -0.036(6)
C77 0.057(6) 0.124(8) 0.114(8) -0.062(7) 0.031(6) -0.042(6)
C78 0.058(5) 0.062(5) 0.065(5) 0.002(4) -0.009(4) 0.013(4)
N1 0.079(5) 0.058(4) 0.046(4) 0.005(3) -0.001(3) 0.001(4)
C80 0.131(8) 0.060(5) 0.058(5) 0.009(4) -0.007(5) -0.019(5)
C81 0.142(10) 0.069(6) 0.079(7) 0.006(5) -0.006(7) -0.004(6)
C82 0.114(9) 0.089(7) 0.097(8) 0.021(6) -0.011(7) -0.020(7)
C83 0.127(10) 0.132(10) 0.127(10) 0.030(8) -0.024(8) -0.037(8)
C84 0.074(6) 0.069(5) 0.056(5) 0.013(4) 0.015(4) 0.007(4)
C85 0.087(7) 0.072(6) 0.072(6) -0.003(5) 0.022(5) -0.004(5)
C86 0.066(6) 0.067(6) 0.099(7) -0.005(5) -0.009(5) -0.004(5)
C87 0.077(7) 0.138(10) 0.133(10) -0.032(8) 0.003(7) -0.006(7)
C88 0.089(6) 0.064(5) 0.055(5) 0.001(4) 0.000(4) 0.002(5)
C89 0.123(8) 0.078(6) 0.057(5) 0.015(5) -0.003(5) 0.010(6)
C90 0.140(9) 0.086(7) 0.069(6) 0.003(5) -0.013(6) -0.014(7)
C91 0.154(12) 0.138(10) 0.117(10) 0.032(8) -0.021(8) -0.053(9)
C92 0.083(7) 0.101(7) 0.060(6) 0.014(5) -0.015(5) 0.013(6)
C93 0.074(6) 0.136(9) 0.069(6) 0.006(6) 0.006(5) 0.016(7)
C94 0.110(10) 0.198(14) 0.085(8) 0.004(8) -0.001(7) 0.022(10)
C95 0.093(9) 0.192(14) 0.199(15) 0.041(11) 0.046(10) -0.009(10)
O25 0.085(4) 0.078(4) 0.093(4) 0.014(3) 0.005(4) 0.014(3)

loop_
_atom_type_symbol
_atom_type_description
_atom_type_scat_dispersion_real
_atom_type_scat_dispersion_imag
_atom_type_scat_source
C C 0.0033 0.0016 'International Tables Vol C Tables 4.2.6.8 and 6.1.1.4'
H H 0.0000 0.0000 'International Tables Vol C Tables 4.2.6.8 and 6.1.1.4'
N N 0.0061 0.0033 'International Tables Vol C Tables 4.2.6.8 and 6.1.1.4'
O O 0.0106 0.0060 'International Tables Vol C Tables 4.2.6.8 and 6.1.1.4'
Cl Cl 0.1484 0.1585 'International Tables Vol C Tables 4.2.6.8 and 6.1.1.4'
Mn Mn 0.3368 0.7283 'International Tables Vol C Tables 4.2.6.8 and 6.1.1.4'

loop_
_geom_angle_atom_site_label_1
_geom_angle_atom_site_label_2
_geom_angle_atom_site_label_3
_geom_angle
_geom_angle_site_symmetry_1
_geom_angle_site_symmetry_3
_geom_angle_publ_flag
O19 Mn1 O6 96.65(16) 5_665 . ?
O19 Mn1 O22 91.09(18) 5_665 5_665 ?
O6 Mn1 O22 172.22(18) . 5_665 ?
O19 Mn1 O2 171.49(18) 5_665 . ?
O6 Mn1 O2 89.98(17) . . ?
O22 Mn1 O2 82.24(18) 5_665 . ?
O19 Mn1 O4 93.51(17) 5_665 . ?
O6 Mn1 O4 93.85(16) . . ?
O22 Mn1 O4 86.37(18) 5_665 . ?
O2 Mn1 O4 91.36(18) . . ?
O19 Mn1 O1 92.70(17) 5_665 . ?
O6 Mn1 O1 90.28(16) . . ?
O22 Mn1 O1 88.62(18) 5_665 . ?
O2 Mn1 O1 81.90(17) . . ?
O4 Mn1 O1 172.09(17) . . ?
O7 Mn2 O6 84.01(15) . . ?
O7 Mn2 O3 176.44(18) . . ?
O6 Mn2 O3 95.84(17) . . ?
O7 Mn2 O10 97.39(17) . . ?
O6 Mn2 O10 177.32(18) . . ?
O3 Mn2 O10 82.63(18) . . ?
O7 Mn2 O5 93.64(16) . . ?
O6 Mn2 O5 94.83(16) . . ?
O3 Mn2 O5 89.91(17) . . ?
O10 Mn2 O5 87.37(17) . . ?
O7 Mn2 O8 91.74(16) . . ?
O6 Mn2 O8 90.12(16) . . ?
O3 Mn2 O8 84.70(17) . . ?
O10 Mn2 O8 87.55(17) . . ?
O5 Mn2 O8 173.03(16) . . ?
O7 Mn2 Mn3 41.83(11) . . ?
O6 Mn2 Mn3 42.20(11) . . ?
O3 Mn2 Mn3 138.00(13) . . ?
O10 Mn2 Mn3 139.21(13) . . ?
O5 Mn2 Mn3 94.59(11) . . ?
O8 Mn2 Mn3 92.37(11) . . ?
O18 Mn3 O7 91.76(16) . . ?
O18 Mn3 O6 97.92(16) . . ?
O7 Mn3 O6 84.18(16) . . ?
O18 Mn3 O16 83.25(15) . . ?
O7 Mn3 O16 98.03(16) . . ?
O6 Mn3 O16 177.49(16) . . ?
O18 Mn3 O16 92.40(15) . 5_665 ?
O7 Mn3 O16 175.35(16) . 5_665 ?
O6 Mn3 O16 97.28(16) . 5_665 ?
O16 Mn3 O16 80.43(16) . 5_665 ?
O18 Mn3 O24 172.21(16) . 5_665 ?
O7 Mn3 O24 94.04(16) . 5_665 ?
O6 Mn3 O24 87.85(15) . 5_665 ?
O16 Mn3 O24 90.79(15) . 5_665 ?
O16 Mn3 O24 81.63(15) 5_665 5_665 ?
O18 Mn3 Mn5 41.15(11) . . ?
O7 Mn3 Mn5 93.21(11) . . ?
O6 Mn3 Mn5 139.00(12) . . ?
O16 Mn3 Mn5 42.32(11) . . ?
O16 Mn3 Mn5 88.59(11) 5_665 . ?
O24 Mn3 Mn5 133.11(11) 5_665 . ?
O18 Mn3 Mn2 97.62(12) . . ?
O7 Mn3 Mn2 41.88(11) . . ?
O6 Mn3 Mn2 42.32(11) . . ?
O16 Mn3 Mn2 139.83(11) . . ?
O16 Mn3 Mn2 139.26(11) 5_665 . ?
O24 Mn3 Mn2 90.17(11) 5_665 . ?
Mn5 Mn3 Mn2 123.84(4) . . ?
O18 Mn3 Mn5 132.83(12) . 5_665 ?
O7 Mn3 Mn5 135.32(12) . 5_665 ?
O6 Mn3 Mn5 90.98(11) . 5_665 ?
O16 Mn3 Mn5 86.60(11) . 5_665 ?
O16 Mn3 Mn5 40.44(11) 5_665 5_665 ?
O24 Mn3 Mn5 41.31(11) 5_665 5_665 ?
Mn5 Mn3 Mn5 117.49(3) . 5_665 ?
Mn2 Mn3 Mn5 118.61(4) . 5_665 ?
O18 Mn3 Mn3 87.21(12) . 5_665 ?
O7 Mn3 Mn3 138.49(12) . 5_665 ?
O6 Mn3 Mn3 137.08(12) . 5_665 ?
O16 Mn3 Mn3 40.63(10) . 5_665 ?
O16 Mn3 Mn3 39.81(11) 5_665 5_665 ?
O24 Mn3 Mn3 85.00(11) 5_665 5_665 ?
Mn5 Mn3 Mn3 60.24(3) . 5_665 ?
Mn2 Mn3 Mn3 175.17(5) . 5_665 ?
Mn5 Mn3 Mn3 57.25(3) 5_665 5_665 ?
O17 Mn4 O7 97.35(16) . . ?
O17 Mn4 O11 169.67(18) . . ?
O7 Mn4 O11 92.86(17) . . ?
O17 Mn4 O12 90.00(18) . . ?
O7 Mn4 O12 172.11(18) . . ?
O11 Mn4 O12 79.89(18) . . ?
O17 Mn4 O9 90.73(18) . . ?
O7 Mn4 O9 94.07(16) . . ?
O11 Mn4 O9 86.94(19) . . ?
O12 Mn4 O9 88.68(18) . . ?
O17 Mn4 O14 95.38(17) . . ?
O7 Mn4 O14 89.90(17) . . ?
O11 Mn4 O14 86.21(18) . . ?
O12 Mn4 O14 86.53(19) . . ?
O9 Mn4 O14 172.24(18) . . ?
O18 Mn5 O16 84.38(16) . . ?
O18 Mn5 O17 93.37(16) . . ?
O16 Mn5 O17 91.71(16) . . ?
O18 Mn5 O24 90.93(16) . . ?
O16 Mn5 O24 84.11(15) . . ?
O17 Mn5 O24 173.69(17) . . ?
O18 Mn5 O19 171.47(16) . . ?
O16 Mn5 O19 87.88(16) . . ?
O17 Mn5 O19 83.27(16) . . ?
O24 Mn5 O19 91.83(16) . . ?
O18 Mn5 O20 95.03(16) . . ?
O16 Mn5 O20 175.37(17) . . ?
O17 Mn5 O20 92.91(17) . . ?
O24 Mn5 O20 91.31(16) . . ?
O19 Mn5 O20 92.98(17) . . ?
O18 Mn5 Mn3 41.55(11) . . ?
O16 Mn5 Mn3 43.04(11) . . ?
O17 Mn5 Mn3 90.08(12) . . ?
O24 Mn5 Mn3 90.08(11) . . ?
O19 Mn5 Mn3 130.35(12) . . ?
O20 Mn5 Mn3 136.58(12) . . ?
O18 Mn5 Mn6 135.35(12) . . ?
O16 Mn5 Mn6 96.23(11) . . ?
O17 Mn5 Mn6 42.00(11) . . ?
O24 Mn5 Mn6 133.66(11) . . ?
O19 Mn5 Mn6 42.10(11) . . ?
O20 Mn5 Mn6 87.43(12) . . ?
Mn3 Mn5 Mn6 121.12(4) . . ?
O18 Mn5 Mn3 89.40(11) . 5_665 ?
O16 Mn5 Mn3 41.98(11) . 5_665 ?
O17 Mn5 Mn3 133.10(13) . 5_665 ?
O24 Mn5 Mn3 42.26(11) . 5_665 ?
O19 Mn5 Mn3 87.22(12) . 5_665 ?
O20 Mn5 Mn3 133.49(12) . 5_665 ?
Mn3 Mn5 Mn3 62.51(3) . 5_665 ?
Mn6 Mn5 Mn3 120.26(4) . 5_665 ?
O19 Mn6 O17 84.39(16) . . ?
O19 Mn6 O23 95.39(18) . . ?
O17 Mn6 O23 179.5(2) . . ?
O19 Mn6 O13 175.6(2) . . ?
O17 Mn6 O13 95.65(18) . . ?
O23 Mn6 O13 84.53(19) . . ?
O19 Mn6 O15 96.07(17) . . ?
O17 Mn6 O15 92.31(17) . . ?
O23 Mn6 O15 88.17(19) . . ?
O13 Mn6 O15 88.4(2) . . ?
O19 Mn6 O21 85.38(17) . . ?
O17 Mn6 O21 86.99(17) . . ?
O23 Mn6 O21 92.53(19) . . ?
O13 Mn6 O21 90.2(2) . . ?
O15 Mn6 O21 178.33(18) . . ?
O19 Mn6 Mn5 43.27(12) . . ?
O17 Mn6 Mn5 41.97(12) . . ?
O23 Mn6 Mn5 137.74(14) . . ?
O13 Mn6 Mn5 135.86(15) . . ?
O15 Mn6 Mn5 102.25(12) . . ?
O21 Mn6 Mn5 78.23(12) . . ?
C1 O2 Mn1 129.6(4) . . ?
C1 O3 Mn2 131.3(4) . . ?
C11 O4 Mn1 132.4(4) . . ?
C11 O5 Mn2 123.6(4) . . ?
Mn3 O6 Mn2 95.48(16) . . ?
Mn3 O6 Mn1 130.2(2) . . ?
Mn2 O6 Mn1 121.85(19) . . ?
Mn3 O7 Mn2 96.29(17) . . ?
Mn3 O7 Mn4 126.82(19) . . ?
Mn2 O7 Mn4 123.31(19) . . ?
C21 O8 Mn2 128.2(4) . . ?
C21 O9 Mn4 132.6(4) . . ?
C31 O10 Mn2 131.2(4) . . ?
C31 O11 Mn4 132.2(4) . . ?
C41 O12 Mn4 131.9(5) . . ?
C41 O13 Mn6 133.3(4) . . ?
C51 O14 Mn4 132.1(5) . . ?
C51 O15 Mn6 125.0(5) . . ?
Mn5 O16 Mn3 94.64(16) . . ?
Mn5 O16 Mn3 97.58(16) . 5_665 ?
Mn3 O16 Mn3 99.57(16) . 5_665 ?
Mn5 O17 Mn6 96.03(18) . . ?
Mn5 O17 Mn4 131.1(2) . . ?
Mn6 O17 Mn4 127.1(2) . . ?
Mn5 O18 Mn3 97.30(17) . . ?
Mn6 O19 Mn1 129.1(2) . 5_665 ?
Mn6 O19 Mn5 94.63(17) . . ?
Mn1 O19 Mn5 132.9(2) 5_665 . ?
C61 O20 Mn5 125.6(4) . . ?
C61 O21 Mn6 122.3(4) . . ?
C71 O22 Mn1 133.2(4) . 5_665 ?
C71 O23 Mn6 132.4(4) . . ?
C78 O24 Mn5 122.8(4) . . ?
C78 O24 Mn3 118.0(4) . 5_665 ?
Mn5 O24 Mn3 96.43(16) . 5_665 ?
O2 C1 O3 125.2(6) . . ?
O2 C1 C2 116.8(6) . . ?
O3 C1 C2 117.9(6) . . ?
C7 C2 C3 120.6(7) . . ?
C7 C2 C1 120.9(6) . . ?
C3 C2 C1 118.4(7) . . ?
C4 C3 C2 120.3(8) . . ?
C4 C3 H3A 119.8 . . ?
C2 C3 H3A 119.8 . . ?
C3 C4 C5 119.4(8) . . ?
C3 C4 H4A 120.3 . . ?
C5 C4 H4A 120.3 . . ?
C6 C5 C4 119.7(8) . . ?
C6 C5 H5A 120.2 . . ?
C4 C5 H5A 120.2 . . ?
C5 C6 C7 119.8(8) . . ?
C5 C6 H6A 120.1 . . ?
C7 C6 H6A 120.1 . . ?
C2 C7 C6 120.1(8) . . ?
C2 C7 H7A 120.0 . . ?
C6 C7 H7A 120.0 . . ?
O4 C11 O5 126.3(6) . . ?
O4 C11 C12 116.9(6) . . ?
O5 C11 C12 116.7(7) . . ?
C17 C12 C13 119.6(8) . . ?
C17 C12 C11 120.3(8) . . ?
C13 C12 C11 120.0(7) . . ?
C12 C13 C14 120.1(9) . . ?
C12 C13 H13A 119.9 . . ?
C14 C13 H13A 119.9 . . ?
C15 C14 C13 117.9(11) . . ?
C15 C14 H14A 121.0 . . ?
C13 C14 H14A 121.0 . . ?
C14 C15 C16 123.3(11) . . ?
C14 C15 H15A 118.3 . . ?
C16 C15 H15A 118.3 . . ?
C15 C16 C17 117.4(10) . . ?
C15 C16 H16A 121.3 . . ?
C17 C16 H16A 121.3 . . ?
C12 C17 C16 121.4(10) . . ?
C12 C17 H17A 119.3 . . ?
C16 C17 H17A 119.3 . . ?
O8 C21 O9 125.9(6) . . ?
O8 C21 C22 118.0(6) . . ?
O9 C21 C22 116.0(6) . . ?
C27 C22 C23 119.9(7) . . ?
C27 C22 C21 120.9(7) . . ?
C23 C22 C21 119.2(6) . . ?
C24 C23 C22 120.0(8) . . ?
C24 C23 H23A 120.0 . . ?
C22 C23 H23A 120.0 . . ?
C25 C24 C23 120.8(9) . . ?
C25 C24 H24A 119.6 . . ?
C23 C24 H24A 119.6 . . ?
C24 C25 C26 119.9(8) . . ?
C24 C25 H25A 120.0 . . ?
C26 C25 H25A 120.0 . . ?
C25 C26 C27 120.7(8) . . ?
C25 C26 H26A 119.6 . . ?
C27 C26 H26A 119.6 . . ?
C22 C27 C26 118.5(8) . . ?
C22 C27 H27A 120.8 . . ?
C26 C27 H27A 120.8 . . ?
O11 C31 O10 126.8(6) . . ?
O11 C31 C32 115.8(6) . . ?
O10 C31 C32 117.3(6) . . ?
C33 C32 C37 120.5(7) . . ?
C33 C32 C31 120.3(7) . . ?
C37 C32 C31 119.0(7) . . ?
C34 C33 C32 120.2(8) . . ?
C34 C33 H33A 119.9 . . ?
C32 C33 H33A 119.9 . . ?
C33 C34 C35 119.4(8) . . ?
C33 C34 H34A 120.3 . . ?
C35 C34 H34A 120.3 . . ?
C36 C35 C34 122.0(8) . . ?
C36 C35 H35A 119.0 . . ?
C34 C35 H35A 119.0 . . ?
C35 C36 C37 118.3(9) . . ?
C35 C36 H36A 120.9 . . ?
C37 C36 H36A 120.9 . . ?
C32 C37 C36 119.5(8) . . ?
C32 C37 H37A 120.2 . . ?
C36 C37 H37A 120.2 . . ?
O13 C41 O12 126.2(6) . . ?
O13 C41 C42 117.0(7) . . ?
O12 C41 C42 116.8(7) . . ?
C47 C42 C43 120.3(9) . . ?
C47 C42 C41 121.3(8) . . ?
C43 C42 C41 118.4(8) . . ?
C42 C43 C44 119.4(11) . . ?
C42 C43 H43A 120.3 . . ?
C44 C43 H43A 120.3 . . ?
C45 C44 C43 118.8(14) . . ?
C45 C44 H44A 120.6 . . ?
C43 C44 H44A 120.6 . . ?
C46 C45 C44 122.3(13) . . ?
C46 C45 H45A 118.9 . . ?
C44 C45 H45A 118.9 . . ?
C45 C46 C47 119.1(12) . . ?
C45 C46 H46A 120.4 . . ?
C47 C46 H46A 120.4 . . ?
C42 C47 C46 120.0(10) . . ?
C42 C47 H47A 120.0 . . ?
C46 C47 H47A 120.0 . . ?
O14 C51 O15 130.1(7) . . ?
O14 C51 C52 116.0(7) . . ?
O15 C51 C52 113.9(7) . . ?
C57 C52 C53 118.8(9) . . ?
C57 C52 C51 117.8(9) . . ?
C53 C52 C51 123.3(8) . . ?
C54 C53 C52 121.1(9) . . ?
C54 C53 H53A 119.5 . . ?
C52 C53 H53A 119.5 . . ?
C55 C54 C53 117.7(11) . . ?
C55 C54 H54A 121.1 . . ?
C53 C54 H54A 121.1 . . ?
C54 C55 C56 121.5(12) . . ?
C54 C55 H55A 119.3 . . ?
C56 C55 H55A 119.3 . . ?
C57 C56 C55 120.5(13) . . ?
C57 C56 H56A 119.8 . . ?
C55 C56 H56A 119.8 . . ?
C56 C57 C52 120.3(12) . . ?
C56 C57 H57A 119.8 . . ?
C52 C57 H57A 119.8 . . ?
O21 C61 O20 126.2(6) . . ?
O21 C61 C62 119.8(6) . . ?
O20 C61 C62 113.9(6) . . ?
C63 C62 C67 119.9(7) . . ?
C63 C62 C61 119.1(8) . . ?
C67 C62 C61 121.0(7) . . ?
C62 C63 C64 117.1(9) . . ?
C62 C63 H63A 121.4 . . ?
C64 C63 H63A 121.4 . . ?
C65 C64 C63 123.0(10) . . ?
C65 C64 H64A 118.5 . . ?
C63 C64 H64A 118.5 . . ?
C64 C65 C66 119.0(10) . . ?
C64 C65 H65A 120.5 . . ?
C66 C65 H65A 120.5 . . ?
C65 C66 C67 119.2(10) . . ?
C65 C66 H66A 120.4 . . ?
C67 C66 H66A 120.4 . . ?
C62 C67 C66 121.7(8) . . ?
C62 C67 H67A 119.1 . . ?
C66 C67 H67A 119.1 . . ?
O22 C71 O23 126.2(6) . . ?
O22 C71 C72 117.3(6) . . ?
O23 C71 C72 116.6(6) . . ?
C73 C72 C77 118.6(7) . . ?
C73 C72 C71 119.5(7) . . ?
C77 C72 C71 121.9(7) . . ?
C72 C73 C74 121.7(10) . . ?
C72 C73 H73A 119.2 . . ?
C74 C73 H73A 119.2 . . ?
C75 C74 C73 118.9(11) . . ?
C75 C74 H74A 120.6 . . ?
C73 C74 H74A 120.6 . . ?
C74 C75 C76 120.9(9) . . ?
C74 C75 H75A 119.6 . . ?
C76 C75 H75A 119.6 . . ?
C75 C76 C77 119.1(9) . . ?
C75 C76 H76A 120.4 . . ?
C77 C76 H76A 120.4 . . ?
C72 C77 C76 120.3(8) . . ?
C72 C77 H77A 119.9 . . ?
C76 C77 H77A 119.9 . . ?
O24 C78 H78A 109.5 . . ?
O24 C78 H78B 109.5 . . ?
H78A C78 H78B 109.5 . . ?
O24 C78 H78C 109.5 . . ?
H78A C78 H78C 109.5 . . ?
H78B C78 H78C 109.5 . . ?
C88 N1 C84 108.1(6) . . ?
C88 N1 C80 110.6(6) . . ?
C84 N1 C80 112.8(6) . . ?
C88 N1 C92 110.5(6) . . ?
C84 N1 C92 108.2(6) . . ?
C80 N1 C92 106.7(6) . . ?
C81 C80 N1 116.2(7) . . ?
C81 C80 H80A 108.2 . . ?
N1 C80 H80A 108.2 . . ?
C81 C80 H80B 108.2 . . ?
N1 C80 H80B 108.2 . . ?
H80A C80 H80B 107.4 . . ?
C80 C81 C82 114.2(8) . . ?
C80 C81 H81A 108.7 . . ?
C82 C81 H81A 108.7 . . ?
C80 C81 H81B 108.7 . . ?
C82 C81 H81B 108.7 . . ?
H81A C81 H81B 107.6 . . ?
C81 C82 C83 111.5(9) . . ?
C81 C82 H82A 109.3 . . ?
C83 C82 H82A 109.3 . . ?
C81 C82 H82B 109.3 . . ?
C83 C82 H82B 109.3 . . ?
H82A C82 H82B 108.0 . . ?
C82 C83 H83A 109.5 . . ?
C82 C83 H83B 109.5 . . ?
H83A C83 H83B 109.5 . . ?
C82 C83 H83C 109.5 . . ?
H83A C83 H83C 109.5 . . ?
H83B C83 H83C 109.5 . . ?
C85 C84 N1 114.9(6) . . ?
C85 C84 H84A 108.5 . . ?
N1 C84 H84A 108.5 . . ?
C85 C84 H84B 108.5 . . ?
N1 C84 H84B 108.5 . . ?
H84A C84 H84B 107.5 . . ?
C84 C85 C86 112.3(7) . . ?
C84 C85 H85A 109.1 . . ?
C86 C85 H85A 109.1 . . ?
C84 C85 H85B 109.1 . . ?
C86 C85 H85B 109.1 . . ?
H85A C85 H85B 107.9 . . ?
C87 C86 C85 112.8(8) . . ?
C87 C86 H86A 109.0 . . ?
C85 C86 H86A 109.0 . . ?
C87 C86 H86B 109.0 . . ?
C85 C86 H86B 109.0 . . ?
H86A C86 H86B 107.8 . . ?
C86 C87 H87A 109.5 . . ?
C86 C87 H87B 109.5 . . ?
H87A C87 H87B 109.5 . . ?
C86 C87 H87C 109.5 . . ?
H87A C87 H87C 109.5 . . ?
H87B C87 H87C 109.5 . . ?
C89 C88 N1 116.8(7) . . ?
C89 C88 H88A 108.1 . . ?
N1 C88 H88A 108.1 . . ?
C89 C88 H88B 108.1 . . ?
N1 C88 H88B 108.1 . . ?
H88A C88 H88B 107.3 . . ?
C88 C89 C90 110.8(7) . . ?
C88 C89 H89A 109.5 . . ?
C90 C89 H89A 109.5 . . ?
C88 C89 H89B 109.5 . . ?
C90 C89 H89B 109.5 . . ?
H89A C89 H89B 108.1 . . ?
C91 C90 C89 113.7(8) . . ?
C91 C90 H90A 108.8 . . ?
C89 C90 H90A 108.8 . . ?
C91 C90 H90B 108.8 . . ?
C89 C90 H90B 108.8 . . ?
H90A C90 H90B 107.7 . . ?
C90 C91 H91A 109.5 . . ?
C90 C91 H91B 109.5 . . ?
H91A C91 H91B 109.5 . . ?
C90 C91 H91C 109.5 . . ?
H91A C91 H91C 109.5 . . ?
H91B C91 H91C 109.5 . . ?
C93 C92 N1 115.7(7) . . ?
C93 C92 H92A 108.4 . . ?
N1 C92 H92A 108.4 . . ?
C93 C92 H92B 108.4 . . ?
N1 C92 H92B 108.4 . . ?
H92A C92 H92B 107.4 . . ?
C92 C93 C94 106.4(9) . . ?
C92 C93 H93A 110.4 . . ?
C94 C93 H93A 110.4 . . ?
C92 C93 H93B 110.4 . . ?
C94 C93 H93B 110.4 . . ?
H93A C93 H93B 108.6 . . ?
C95 C94 C93 113.2(12) . . ?
C95 C94 H94A 108.9 . . ?
C93 C94 H94A 108.9 . . ?
C95 C94 H94B 108.9 . . ?
C93 C94 H94B 108.9 . . ?
H94A C94 H94B 107.7 . . ?
C94 C95 H95A 109.5 . . ?
C94 C95 H95B 109.5 . . ?
H95A C95 H95B 109.5 . . ?
C94 C95 H95C 109.5 . . ?
H95A C95 H95C 109.5 . . ?
H95B C95 H95C 109.5 . . ?

loop_
_geom_bond_atom_site_label_1
_geom_bond_atom_site_label_2
_geom_bond_distance
_geom_bond_site_symmetry_2
_geom_bond_publ_flag
Mn1 O19 1.878(4) 5_665 ?
Mn1 O6 1.905(4) . ?
Mn1 O22 1.981(4) 5_665 ?
Mn1 O2 1.990(4) . ?
Mn1 O4 2.112(5) . ?
Mn1 O1 2.226(4) . ?
Mn2 O7 1.883(4) . ?
Mn2 O6 1.897(4) . ?
Mn2 O3 1.950(4) . ?
Mn2 O10 1.976(4) . ?
Mn2 O5 2.177(4) . ?
Mn2 O8 2.233(4) . ?
Mn2 Mn3 2.8043(12) . ?
Mn3 O18 1.857(4) . ?
Mn3 O7 1.881(4) . ?
Mn3 O6 1.892(4) . ?
Mn3 O16 1.901(4) . ?
Mn3 O16 1.934(4) 5_665 ?
Mn3 O24 1.939(4) 5_665 ?
Mn3 Mn5 2.7762(12) . ?
Mn3 Mn5 2.8657(12) 5_665 ?
Mn3 Mn3 2.9283(17) 5_665 ?
Mn4 O17 1.891(4) . ?
Mn4 O7 1.958(4) . ?
Mn4 O11 1.988(4) . ?
Mn4 O12 2.060(5) . ?
Mn4 O9 2.074(4) . ?
Mn4 O14 2.080(5) . ?
Mn5 O18 1.842(4) . ?
Mn5 O16 1.875(4) . ?
Mn5 O17 1.876(4) . ?
Mn5 O24 1.904(4) . ?
Mn5 O19 1.918(4) . ?
Mn5 O20 1.932(4) . ?
Mn5 Mn6 2.7894(12) . ?
Mn5 Mn3 2.8657(12) 5_665 ?
Mn6 O19 1.876(4) . ?
Mn6 O17 1.877(4) . ?
Mn6 O23 1.930(4) . ?
Mn6 O13 1.947(4) . ?
Mn6 O15 2.214(5) . ?
Mn6 O21 2.250(5) . ?
O2 C1 1.263(7) . ?
O3 C1 1.264(8) . ?
O4 C11 1.257(8) . ?
O5 C11 1.263(7) . ?
O8 C21 1.253(7) . ?
O9 C21 1.256(7) . ?
O10 C31 1.256(8) . ?
O11 C31 1.256(8) . ?
O12 C41 1.260(8) . ?
O13 C41 1.247(8) . ?
O14 C51 1.249(9) . ?
O15 C51 1.314(9) . ?
O16 Mn3 1.934(4) 5_665 ?
O19 Mn1 1.878(4) 5_665 ?
O20 C61 1.294(7) . ?
O21 C61 1.240(8) . ?
O22 C71 1.246(7) . ?
O22 Mn1 1.981(4) 5_665 ?
O23 C71 1.268(8) . ?
O24 C78 1.454(8) . ?
O24 Mn3 1.939(4) 5_665 ?
C1 C2 1.486(9) . ?
C2 C7 1.361(10) . ?
C2 C3 1.382(10) . ?
C3 C4 1.380(10) . ?
C3 H3A 0.9500 . ?
C4 C5 1.396(12) . ?
C4 H4A 0.9500 . ?
C5 C6 1.389(12) . ?
C5 H5A 0.9500 . ?
C6 C7 1.392(10) . ?
C6 H6A 0.9500 . ?
C7 H7A 0.9500 . ?
C11 C12 1.530(9) . ?
C12 C17 1.347(10) . ?
C12 C13 1.394(11) . ?
C13 C14 1.410(11) . ?
C13 H13A 0.9500 . ?
C14 C15 1.348(14) . ?
C14 H14A 0.9500 . ?
C15 C16 1.380(15) . ?
C15 H15A 0.9500 . ?
C16 C17 1.403(12) . ?
C16 H16A 0.9500 . ?
C17 H17A 0.9500 . ?
C21 C22 1.513(9) . ?
C22 C27 1.376(9) . ?
C22 C23 1.410(9) . ?
C23 C24 1.358(10) . ?
C23 H23A 0.9500 . ?
C24 C25 1.358(12) . ?
C24 H24A 0.9500 . ?
C25 C26 1.386(12) . ?
C25 H25A 0.9500 . ?
C26 C27 1.394(10) . ?
C26 H26A 0.9500 . ?
C27 H27A 0.9500 . ?
C31 C32 1.528(9) . ?
C32 C33 1.364(10) . ?
C32 C37 1.380(10) . ?
C33 C34 1.360(10) . ?
C33 H33A 0.9500 . ?
C34 C35 1.372(12) . ?
C34 H34A 0.9500 . ?
C35 C36 1.362(12) . ?
C35 H35A 0.9500 . ?
C36 C37 1.394(10) . ?
C36 H36A 0.9500 . ?
C37 H37A 0.9500 . ?
C41 C42 1.507(9) . ?
C42 C47 1.339(10) . ?
C42 C43 1.354(12) . ?
C43 C44 1.412(15) . ?
C43 H43A 0.9500 . ?
C44 C45 1.340(17) . ?
C44 H44A 0.9500 . ?
C45 C46 1.318(16) . ?
C45 H45A 0.9500 . ?
C46 C47 1.412(13) . ?
C46 H46A 0.9500 . ?
C47 H47A 0.9500 . ?
C51 C52 1.534(10) . ?
C52 C57 1.364(12) . ?
C52 C53 1.396(11) . ?
C53 C54 1.391(11) . ?
C53 H53A 0.9500 . ?
C54 C55 1.340(15) . ?
C54 H54A 0.9500 . ?
C55 C56 1.394(17) . ?
C55 H55A 0.9500 . ?
C56 C57 1.338(15) . ?
C56 H56A 0.9500 . ?
C57 H57A 0.9500 . ?
C61 C62 1.507(9) . ?
C62 C63 1.369(10) . ?
C62 C67 1.374(10) . ?
C63 C64 1.421(13) . ?
C63 H63A 0.9500 . ?
C64 C65 1.350(14) . ?
C64 H64A 0.9500 . ?
C65 C66 1.370(14) . ?
C65 H65A 0.9500 . ?
C66 C67 1.391(10) . ?
C66 H66A 0.9500 . ?
C67 H67A 0.9500 . ?
C71 C72 1.494(9) . ?
C72 C73 1.322(11) . ?
C72 C77 1.329(10) . ?
C73 C74 1.418(12) . ?
C73 H73A 0.9500 . ?
C74 C75 1.319(14) . ?
C74 H74A 0.9500 . ?
C75 C76 1.325(12) . ?
C75 H75A 0.9500 . ?
C76 C77 1.441(11) . ?
C76 H76A 0.9500 . ?
C77 H77A 0.9500 . ?
C78 H78A 0.9800 . ?
C78 H78B 0.9800 . ?
C78 H78C 0.9800 . ?
N1 C88 1.518(9) . ?
N1 C84 1.519(9) . ?
N1 C80 1.521(9) . ?
N1 C92 1.531(10) . ?
C80 C81 1.493(11) . ?
C80 H80A 0.9900 . ?
C80 H80B 0.9900 . ?
C81 C82 1.503(12) . ?
C81 H81A 0.9900 . ?
C81 H81B 0.9900 . ?
C82 C83 1.519(13) . ?
C82 H82A 0.9900 . ?
C82 H82B 0.9900 . ?
C83 H83A 0.9800 . ?
C83 H83B 0.9800 . ?
C83 H83C 0.9800 . ?
C84 C85 1.506(10) . ?
C84 H84A 0.9900 . ?
C84 H84B 0.9900 . ?
C85 C86 1.522(11) . ?
C85 H85A 0.9900 . ?
C85 H85B 0.9900 . ?
C86 C87 1.471(12) . ?
C86 H86A 0.9900 . ?
C86 H86B 0.9900 . ?
C87 H87A 0.9800 . ?
C87 H87B 0.9800 . ?
C87 H87C 0.9800 . ?
C88 C89 1.486(10) . ?
C88 H88A 0.9900 . ?
C88 H88B 0.9900 . ?
C89 C90 1.531(11) . ?
C89 H89A 0.9900 . ?
C89 H89B 0.9900 . ?
C90 C91 1.518(12) . ?
C90 H90A 0.9900 . ?
C90 H90B 0.9900 . ?
C91 H91A 0.9800 . ?
C91 H91B 0.9800 . ?
C91 H91C 0.9800 . ?
C92 C93 1.504(12) . ?
C92 H92A 0.9900 . ?
C92 H92B 0.9900 . ?
C93 C94 1.577(13) . ?
C93 H93A 0.9900 . ?
C93 H93B 0.9900 . ?
C94 C95 1.434(14) . ?
C94 H94A 0.9900 . ?
C94 H94B 0.9900 . ?
C95 H95A 0.9800 . ?
C95 H95B 0.9800 . ?
C95 H95C 0.9800 . ?
